data_9001171
loop_
_publ_author_name
'Angel, R. J.'

_publ_section_title
;
 High-pressure structure of anorthite
 Sample: P = 1 bar
;
_journal_name_full 'American Mineralogist'
_journal_page_first 1114
_journal_page_last 1119
_journal_volume 73
_journal_year 1988
_chemical_formula_sum 'Al2 Ca O8 Si2'
_chemical_name_mineral Anorthite
_space_group_IT_number 2
_symmetry_space_group_name_Hall '-P 1 (-1/2*x+1/2*y+1/2*z,1/2*x-1/2*y+1/2*z,1/2*x+1/2*y-1/2*z)'
_symmetry_space_group_name_H-M 'I -1'
_cell_angle_alpha 93.11
_cell_angle_beta 115.89
_cell_angle_gamma 91.28
_cell_formula_units_Z 8
_cell_length_a 8.175
_cell_length_b 12.873
_cell_length_c 14.170
_cell_volume 1337.803
_diffrn_ambient_pressure 100
_exptl_crystal_density_diffrn 3.161
_cod_original_formula_sum 'Ca Si Al O4'
_cod_database_code 9001171

loop_
_symmetry_equiv_pos_as_xyz
x,y,z
1/2+x,1/2+y,1/2+z
-x,-y,-z
1/2-x,1/2-y,1/2-z

loop_
_atom_site_label
_atom_site_fract_x
_atom_site_fract_y
_atom_site_fract_z
_atom_site_U_iso_or_equiv
_atom_site_type_symbol
_atom_site_attached_hydrogens
_atom_site_occupancy
Caooo 0.26440 0.98600 0.08640 0.01368 Ca 0 0.5
Cazoo 0.26870 0.03230 0.54350 0.00203 Ca 0 0.5
Caoio 0.77380 0.53600 0.54160 0.00760 Ca 0 0.5
Cazio 0.76320 0.50380 0.07540 0.01482 Ca 0 0.5
Si1oo 0.00770 0.15740 0.10420 0.00621 Si 0 1.0
Al1oz 0.00260 0.16350 0.61230 0.00583 Al 0 1.0
Al1mo -0.00070 0.81450 0.11980 0.00684 Al 0 1.0
Si1mz 0.00520 0.81780 0.61170 0.00659 Si 0 1.0
Al2oo 0.68840 0.11250 0.15960 0.00874 Al 0 1.0
Si2oz 0.67630 0.10500 0.65680 0.00811 Si 0 1.0
Si2mo 0.67520 0.88100 0.18060 0.00811 Si 0 1.0
Al2mz 0.68380 0.87460 0.67710 0.00621 Al 0 1.0
Oa1o 0.00720 0.12390 -0.00860 0.01659 O 0 1.0
Oa1z 0.99870 0.12510 0.49050 0.01824 O 0 1.0
Oa2o 0.57390 0.98910 0.13920 0.00988 O 0 1.0
Oa2z 0.57230 0.99060 0.63800 0.00874 O 0 1.0
Oboo 0.82500 0.09840 0.09280 0.01608 O 0 1.0
Oboz 0.79860 0.10000 0.59270 0.01786 O 0 1.0
Obmo 0.80660 0.85510 0.12660 0.02406 O 0 1.0
Obmz 0.82740 0.85480 0.61820 0.02406 O 0 1.0
Ocoo 0.01160 0.27780 0.13440 0.01064 O 0 1.0
Ocoz 0.01290 0.29380 0.64810 0.01216 O 0 1.0
Ocmo 0.00880 0.67940 0.10750 0.00899 O 0 1.0
Ocmz 0.00750 0.69210 0.59950 0.01102 O 0 1.0
Odoo 0.19040 0.10660 0.18540 0.01482 O 0 1.0
Odoz 0.20290 0.10350 0.69290 0.01938 O 0 1.0
Odmo 0.19790 0.86920 0.22130 0.02280 O 0 1.0
Odmz 0.18710 0.86340 0.70860 0.03040 O 0 1.0

loop_
_cod_changelog_entry_id
_cod_changelog_entry_author
_cod_changelog_entry_date
_cod_changelog_entry_text
1
;cod-tools version 3.8.0
Id: cif_guess_AMCSD_atom_types 9581 2023-05-17 12:35:41Z saulius
;
2023-05-23T09:19:41+03:00
;Derived atom types and hydrogen counts
from atom names that follow the AMCSD naming convention
(Wat == water, O-H == hydroxyl).
;

_cod_duplicate_entry 9016764

loop_
_cod_related_entry_id
_cod_related_entry_database
_cod_related_entry_code
1 AMCSD 0001194
